data_1534613
loop_
_publ_author_name
'Arakcheeva, A.V.'
'Karpinskii, O.G.'

_publ_section_title
;
 Crystal structure of hexagonal Ca-ferrite, Ca2 Fe22 O33
;
_journal_name_full Kristallografiya
_journal_page_first 1105
_journal_page_last 1109
_journal_volume 35
_journal_year 1990
_chemical_formula_sum 'Ca2 Fe22 O33'
_space_group_IT_number 155
_symmetry_space_group_name_Hall 'R 3 2"'
_symmetry_space_group_name_H-M 'R 3 2 :H'
_cell_angle_alpha 90
_cell_angle_beta 90
_cell_angle_gamma 120
_cell_formula_units_Z 3
_cell_length_a 6.028
_cell_length_b 6.028
_cell_length_c 62.224
_cell_volume 1958.101
_citation_journal_id_ASTM KRISAJ
_cod_data_source_file Arakcheeva_KRISAJ_1990_1030.cif
_cod_data_source_block Ca2Fe22O33
_cod_database_code 1534613

loop_
_symmetry_equiv_pos_as_xyz
x,y,z
-y,x-y,z
-x+y,-x,z
y,x,-z
-x,-x+y,-z
x-y,-y,-z
x+2/3,y+1/3,z+1/3
-y+2/3,x-y+1/3,z+1/3
-x+y+2/3,-x+1/3,z+1/3
y+2/3,x+1/3,-z+1/3
-x+2/3,-x+y+1/3,-z+1/3
x-y+2/3,-y+1/3,-z+1/3
x+1/3,y+2/3,z+2/3
-y+1/3,x-y+2/3,z+2/3
-x+y+1/3,-x+2/3,z+2/3
y+1/3,x+2/3,-z+2/3
-x+1/3,-x+y+2/3,-z+2/3
x-y+1/3,-y+2/3,-z+2/3

loop_
_atom_site_label
_atom_site_type_symbol
_atom_site_fract_x
_atom_site_fract_y
_atom_site_fract_z
_atom_site_occupancy
_atom_site_U_iso_or_equiv
Fe4 Fe+2 0.6667 0.3333 0.0377 1 0.0
Fe1 Fe+2 0.6667 0.3333 0.1272 1 0.0
Fe3 Fe+2 0 0 0.117 1 0.0
O7 O-2 0.3333 0.6667 0 1 0.0
O3 O-2 0.1667 0.3333 0.0699 1 0.0
O5 O-2 0 0.6667 0.0317 1 0.0
Ca1 Ca+2 0 0 0.0478 1 0.0
O8 O-2 0 0 0.1478 1 0.0
O6 O-2 0 0 0 1 0.0
O4 O-2 0.6667 0.3333 0.0699 1 0.0
Fe7 Fe+2 0.3333 0.6667 0.1374 1 0.0
Fe2 Fe+2 0.5 0.5 0.0878 1 0.0
Fe8 Fe+2 0.3333 0.1667 0.1667 1 0.0
Fe6 Fe+2 0 0.6667 0 1 0.0
O2 O-2 0.3333 0.6667 0.1075 1 0.0
O1 O-2 0.3333 0.1667 0.1075 1 0.0
Fe5 Fe+2 0.3333 0.6667 0.0455 1 0.0
O9 O-2 0.5 0.5 0.1478 1 0.0
